data_2232759
loop_
_publ_author_name
'Wei, Ang Chee'
'Ali, Mohamed Ashraf'
'Yoon, Yeong Keng'
'Quah, Ching Kheng'
'Fun, Hoong-Kun'

_publ_section_title
;
 7'-(4-Bromophenyl)-5',6',7',7a'-tetrahydrodispiro[indan-2,5'-pyrrolo[1,2-<i>c</i>][1,3]thiazole-6',2''-indan]-1,3,1''-trione
;
_journal_coeditor_code HG5131
_journal_issue 12
_journal_name_full 'Acta Crystallographica Section E'
_journal_page_first o3274
_journal_paper_doi 10.1107/S1600536811046514
_journal_volume 67
_journal_year 2011
_chemical_formula_iupac 'C28 H20 Br N O3 S'
_chemical_formula_moiety 'C28 H20 Br N O3 S'
_chemical_formula_sum 'C28 H20 Br N O3 S'
_chemical_formula_weight 530.42
_chemical_name_systematic
;
7'-(4-Bromophenyl)-5',6',7',7a'-tetrahydrodispiro[indan-2,5'-
pyrrolo[1,2-<i>c</i>][1,3]thiazole-6',2''-indan]-1,3,1''-trione
;
_space_group_IT_number 2
_symmetry_cell_setting triclinic
_symmetry_space_group_name_Hall '-P 1'
_symmetry_space_group_name_H-M 'P -1'
_atom_sites_solution_hydrogens geom
_atom_sites_solution_primary direct
_atom_sites_solution_secondary difmap
_audit_creation_method SHELXL-97
_cell_angle_alpha 115.511(2)
_cell_angle_beta 90.075(2)
_cell_angle_gamma 97.347(2)
_cell_formula_units_Z 2
_cell_length_a 10.2871(11)
_cell_length_b 11.1375(12)
_cell_length_c 11.5877(13)
_cell_measurement_reflns_used 5183
_cell_measurement_temperature 296
_cell_measurement_theta_max 25.14
_cell_measurement_theta_min 2.65
_cell_volume 1186.0(2)
_computing_cell_refinement 'SAINT (Bruker, 2009)'
_computing_data_collection 'APEX2 (Bruker, 2009)'
_computing_data_reduction 'SAINT (Bruker, 2009)'
_computing_molecular_graphics 'SHELXTL (Sheldrick, 2008)'
_computing_publication_material 'SHELXTL (Sheldrick, 2008) and PLATON (Spek, 2009)'
_computing_structure_refinement 'SHELXTL (Sheldrick, 2008)'
_computing_structure_solution 'SHELXTL (Sheldrick, 2008)'
_diffrn_ambient_temperature 296
_diffrn_measured_fraction_theta_full 0.995
_diffrn_measured_fraction_theta_max 0.995
_diffrn_measurement_device_type
;
Bruker SMART APEXII DUO CCD area-detector
;
_diffrn_measurement_method '\f and \w scans'
_diffrn_radiation_monochromator graphite
_diffrn_radiation_source 'fine-focus sealed tube'
_diffrn_radiation_type MoK\a
_diffrn_radiation_wavelength 0.71073
_diffrn_reflns_av_R_equivalents 0.0280
_diffrn_reflns_av_sigmaI/netI 0.0336
_diffrn_reflns_limit_h_max 13
_diffrn_reflns_limit_h_min -13
_diffrn_reflns_limit_k_max 14
_diffrn_reflns_limit_k_min -14
_diffrn_reflns_limit_l_max 15
_diffrn_reflns_limit_l_min -15
_diffrn_reflns_number 17888
_diffrn_reflns_theta_full 27.50
_diffrn_reflns_theta_max 27.50
_diffrn_reflns_theta_min 1.95
_diffrn_standards_number 0
_exptl_absorpt_coefficient_mu 1.852
_exptl_absorpt_correction_T_max 0.9147
_exptl_absorpt_correction_T_min 0.5993
_exptl_absorpt_correction_type multi-scan
_exptl_absorpt_process_details '(<i>SADABS</i>; Bruker, 2009)'
_exptl_crystal_colour yellow
_exptl_crystal_density_diffrn 1.485
_exptl_crystal_density_method 'not measured'
_exptl_crystal_description plate
_exptl_crystal_F_000 540
_exptl_crystal_size_max 0.308
_exptl_crystal_size_mid 0.128
_exptl_crystal_size_min 0.049
_refine_diff_density_max 0.760
_refine_diff_density_min -0.546
_refine_ls_extinction_method none
_refine_ls_goodness_of_fit_ref 1.035
_refine_ls_hydrogen_treatment constr
_refine_ls_matrix_type full
_refine_ls_number_parameters 307
_refine_ls_number_reflns 5422
_refine_ls_number_restraints 0
_refine_ls_restrained_S_all 1.035
_refine_ls_R_factor_all 0.0714
_refine_ls_R_factor_gt 0.0444
_refine_ls_shift/su_max 0.001
_refine_ls_shift/su_mean 0.001
_refine_ls_structure_factor_coef Fsqd
_refine_ls_weighting_details 'calc w=1/[\s^2^(Fo^2^)+(0.0690P)^2^+0.5361P] where P=(Fo^2^+2Fc^2^)/3'
_refine_ls_weighting_scheme calc
_refine_ls_wR_factor_gt 0.1179
_refine_ls_wR_factor_ref 0.1355
_reflns_number_gt 3789
_reflns_number_total 5422
_reflns_threshold_expression I>2\s(I)
_cod_data_source_file hg5131.cif
_cod_data_source_block I
_cod_database_code 2232759
_cod_database_fobs_code 2232759

loop_
_symmetry_equiv_pos_as_xyz
'x, y, z'
'-x, -y, -z'

loop_
_atom_site_type_symbol
_atom_site_label
_atom_site_fract_x
_atom_site_fract_y
_atom_site_fract_z
_atom_site_U_iso_or_equiv
_atom_site_adp_type
_atom_site_calc_flag
_atom_site_refinement_flags
_atom_site_occupancy
_atom_site_symmetry_multiplicity
Br Br1 -0.23515(4) 0.46981(4) 1.06048(4) 0.06794(16) Uani d . 1 1
S S1 -0.16572(9) 0.80844(13) 0.47197(11) 0.0762(3) Uani d . 1 1
O O1 0.3178(2) 0.7025(2) 0.4532(2) 0.0603(6) Uani d . 1 1
O O2 0.0988(2) 1.0386(2) 0.7289(2) 0.0534(5) Uani d . 1 1
O O3 0.2534(2) 0.9395(2) 0.9235(2) 0.0541(6) Uani d . 1 1
N N1 0.0550(2) 0.7507(2) 0.5431(2) 0.0386(5) Uani d . 1 1
C C1 0.3018(3) 0.7992(3) 0.5499(3) 0.0433(6) Uani d . 1 1
C C2 0.3960(3) 0.9234(3) 0.6201(3) 0.0448(7) Uani d . 1 1
C C3 0.5303(3) 0.9444(4) 0.6109(4) 0.0635(9) Uani d . 1 1
H H3A 0.5742 0.8755 0.5562 0.076 Uiso calc R 1 1
C C4 0.5965(4) 1.0703(5) 0.6853(5) 0.0809(13) Uani d . 1 1
H H4A 0.6871 1.0866 0.6829 0.097 Uiso calc R 1 1
C C5 0.5297(4) 1.1739(5) 0.7641(5) 0.0828(13) Uani d . 1 1
H H5A 0.5766 1.2588 0.8118 0.099 Uiso calc R 1 1
C C6 0.3960(4) 1.1540(4) 0.7733(3) 0.0614(9) Uani d . 1 1
H H6A 0.3519 1.2237 0.8264 0.074 Uiso calc R 1 1
C C7 0.3297(3) 1.0265(3) 0.7008(3) 0.0446(7) Uani d . 1 1
C C8 0.1887(3) 0.9741(3) 0.6930(3) 0.0394(6) Uani d . 1 1
C C9 0.1741(2) 0.8187(3) 0.6216(3) 0.0353(6) Uani d . 1 1
C C10 0.1681(2) 0.7534(3) 0.7189(2) 0.0341(5) Uani d . 1 1
C C11 0.2667(3) 0.8332(3) 0.8357(3) 0.0384(6) Uani d . 1 1
C C12 0.3772(3) 0.7561(3) 0.8172(3) 0.0398(6) Uani d . 1 1
C C13 0.4989(3) 0.7948(4) 0.8868(3) 0.0552(8) Uani d . 1 1
H H13A 0.5180 0.8777 0.9576 0.066 Uiso calc R 1 1
C C14 0.5894(3) 0.7062(4) 0.8473(4) 0.0717(11) Uani d . 1 1
H H14A 0.6717 0.7297 0.8906 0.086 Uiso calc R 1 1
C C15 0.5583(3) 0.5823(4) 0.7433(4) 0.0686(10) Uani d . 1 1
H H15A 0.6203 0.5235 0.7187 0.082 Uiso calc R 1 1
C C16 0.4386(3) 0.5428(3) 0.6747(3) 0.0529(8) Uani d . 1 1
H H16A 0.4195 0.4589 0.6052 0.064 Uiso calc R 1 1
C C17 0.3475(3) 0.6321(3) 0.7127(3) 0.0375(6) Uani d . 1 1
C C18 0.2104(3) 0.6122(3) 0.6556(3) 0.0386(6) Uani d . 1 1
H H18A 0.1525 0.5488 0.6756 0.046 Uiso calc R 1 1
H H18B 0.2099 0.5795 0.5633 0.046 Uiso calc R 1 1
C C19 0.0224(2) 0.7599(3) 0.7500(3) 0.0358(6) Uani d . 1 1
H H19A 0.0152 0.8546 0.8037 0.043 Uiso calc R 1 1
C C20 -0.0338(2) 0.6824(3) 0.8229(3) 0.0356(6) Uani d . 1 1
C C21 -0.0347(3) 0.7498(3) 0.9562(3) 0.0442(7) Uani d . 1 1
H H21A 0.0024 0.8396 0.9982 0.053 Uiso calc R 1 1
C C22 -0.0899(3) 0.6850(3) 1.0270(3) 0.0487(7) Uani d . 1 1
H H22A -0.0881 0.7301 1.1158 0.058 Uiso calc R 1 1
C C23 -0.1472(3) 0.5537(3) 0.9644(3) 0.0429(6) Uani d . 1 1
C C24 -0.1460(3) 0.4830(3) 0.8343(3) 0.0409(6) Uani d . 1 1
H H24A -0.1827 0.3930 0.7936 0.049 Uiso calc R 1 1
C C25 -0.0886(3) 0.5483(3) 0.7640(3) 0.0381(6) Uani d . 1 1
H H25A -0.0871 0.5009 0.6756 0.046 Uiso calc R 1 1
C C26 -0.0479(3) 0.7231(3) 0.6201(3) 0.0414(6) Uani d . 1 1
H H26A -0.0829 0.6272 0.5800 0.050 Uiso calc R 1 1
C C27 -0.1579(3) 0.8053(4) 0.6265(4) 0.0647(10) Uani d . 1 1
H H27A -0.1378 0.8957 0.6947 0.078 Uiso calc R 1 1
H H27B -0.2406 0.7633 0.6414 0.078 Uiso calc R 1 1
C C28 0.0078(3) 0.8013(3) 0.4550(3) 0.0470(7) Uani d . 1 1
H H28A 0.0233 0.7420 0.3675 0.056 Uiso calc R 1 1
H H28B 0.0544 0.8902 0.4755 0.056 Uiso calc R 1 1

loop_
_atom_site_aniso_label
_atom_site_aniso_U_11
_atom_site_aniso_U_22
_atom_site_aniso_U_33
_atom_site_aniso_U_12
_atom_site_aniso_U_13
_atom_site_aniso_U_23
Br1 0.0633(3) 0.0906(3) 0.0682(3) 0.00456(19) 0.01299(18) 0.0533(2)
S1 0.0400(5) 0.1299(9) 0.0944(7) 0.0093(5) -0.0060(4) 0.0830(7)
O1 0.0624(15) 0.0585(14) 0.0492(13) 0.0145(11) 0.0144(11) 0.0115(12)
O2 0.0492(13) 0.0408(11) 0.0637(14) 0.0105(10) 0.0092(10) 0.0156(10)
O3 0.0513(13) 0.0450(12) 0.0475(12) 0.0035(10) -0.0079(10) 0.0036(10)
N1 0.0365(12) 0.0402(12) 0.0399(12) 0.0020(10) -0.0049(9) 0.0192(10)
C1 0.0411(16) 0.0490(17) 0.0414(16) 0.0090(13) 0.0064(12) 0.0204(14)
C2 0.0369(15) 0.0549(18) 0.0472(16) 0.0011(13) 0.0006(12) 0.0278(14)
C3 0.0393(18) 0.090(3) 0.072(2) 0.0106(18) 0.0107(16) 0.045(2)
C4 0.040(2) 0.116(4) 0.096(3) -0.018(2) -0.011(2) 0.063(3)
C5 0.066(3) 0.079(3) 0.089(3) -0.035(2) -0.017(2) 0.035(2)
C6 0.061(2) 0.0531(19) 0.058(2) -0.0120(16) -0.0053(16) 0.0178(16)
C7 0.0436(16) 0.0438(16) 0.0460(16) -0.0044(13) -0.0024(13) 0.0222(14)
C8 0.0393(15) 0.0374(14) 0.0387(14) 0.0034(12) 0.0023(12) 0.0146(12)
C9 0.0320(13) 0.0341(13) 0.0376(14) 0.0034(10) 0.0018(11) 0.0139(11)
C10 0.0291(13) 0.0329(13) 0.0367(14) 0.0004(10) -0.0031(10) 0.0128(11)
C11 0.0377(15) 0.0356(14) 0.0361(14) -0.0047(11) -0.0079(11) 0.0130(12)
C12 0.0316(14) 0.0457(16) 0.0398(15) -0.0003(11) -0.0017(11) 0.0180(13)
C13 0.0404(17) 0.062(2) 0.0557(19) -0.0019(15) -0.0151(14) 0.0210(16)
C14 0.0359(18) 0.098(3) 0.084(3) 0.0115(18) -0.0127(17) 0.041(2)
C15 0.0449(19) 0.082(3) 0.080(3) 0.0274(18) 0.0018(18) 0.031(2)
C16 0.0449(17) 0.0545(19) 0.0543(19) 0.0165(14) 0.0028(14) 0.0164(15)
C17 0.0292(13) 0.0425(15) 0.0416(15) 0.0038(11) 0.0000(11) 0.0193(12)
C18 0.0345(14) 0.0357(14) 0.0415(15) 0.0006(11) -0.0058(11) 0.0143(12)
C19 0.0306(13) 0.0335(13) 0.0403(14) 0.0015(10) -0.0013(11) 0.0142(12)
C20 0.0267(13) 0.0398(14) 0.0413(15) 0.0041(10) -0.0007(10) 0.0187(12)
C21 0.0433(16) 0.0401(15) 0.0409(16) 0.0037(12) -0.0005(12) 0.0104(13)
C22 0.0507(18) 0.0543(18) 0.0356(15) 0.0088(14) 0.0025(13) 0.0140(14)
C23 0.0340(14) 0.0562(18) 0.0476(16) 0.0092(13) 0.0067(12) 0.0303(14)
C24 0.0369(15) 0.0392(15) 0.0448(16) 0.0013(12) 0.0003(12) 0.0178(13)
C25 0.0342(14) 0.0402(15) 0.0361(14) 0.0030(11) 0.0004(11) 0.0136(12)
C26 0.0363(15) 0.0441(15) 0.0459(16) -0.0039(12) -0.0080(12) 0.0242(13)
C27 0.0330(16) 0.107(3) 0.082(3) 0.0131(17) 0.0047(15) 0.066(2)
C28 0.0449(16) 0.0556(18) 0.0474(17) 0.0091(14) -0.0008(13) 0.0284(15)

loop_
_atom_type_symbol
_atom_type_description
_atom_type_scat_dispersion_real
_atom_type_scat_dispersion_imag
_atom_type_scat_source
C C 0.0033 0.0016 'International Tables Vol C Tables 4.2.6.8 and 6.1.1.4'
H H 0.0000 0.0000 'International Tables Vol C Tables 4.2.6.8 and 6.1.1.4'
Br Br -0.2901 2.4595 'International Tables Vol C Tables 4.2.6.8 and 6.1.1.4'
S S 0.1246 0.1234 'International Tables Vol C Tables 4.2.6.8 and 6.1.1.4'
N N 0.0061 0.0033 'International Tables Vol C Tables 4.2.6.8 and 6.1.1.4'
O O 0.0106 0.0060 'International Tables Vol C Tables 4.2.6.8 and 6.1.1.4'

loop_
_geom_angle_atom_site_label_1
_geom_angle_atom_site_label_2
_geom_angle_atom_site_label_3
_geom_angle
C28 S1 C27 92.49(14)
C9 N1 C28 119.0(2)
C9 N1 C26 110.4(2)
C28 N1 C26 113.6(2)
O1 C1 C2 127.6(3)
O1 C1 C9 125.5(3)
C2 C1 C9 106.8(2)
C3 C2 C7 121.3(3)
C3 C2 C1 128.7(3)
C7 C2 C1 110.0(2)
C4 C3 C2 117.7(4)
C4 C3 H3A 121.1
C2 C3 H3A 121.1
C3 C4 C5 120.9(3)
C3 C4 H4A 119.6
C5 C4 H4A 119.6
C6 C5 C4 121.7(4)
C6 C5 H5A 119.1
C4 C5 H5A 119.1
C5 C6 C7 117.4(4)
C5 C6 H6A 121.3
C7 C6 H6A 121.3
C6 C7 C2 120.9(3)
C6 C7 C8 129.8(3)
C2 C7 C8 109.3(2)
O2 C8 C7 127.3(3)
O2 C8 C9 125.0(2)
C7 C8 C9 107.6(2)
N1 C9 C1 115.4(2)
N1 C9 C8 117.0(2)
C1 C9 C8 101.0(2)
N1 C9 C10 101.06(19)
C1 C9 C10 111.5(2)
C8 C9 C10 111.2(2)
C11 C10 C18 104.5(2)
C11 C10 C19 114.4(2)
C18 C10 C19 116.7(2)
C11 C10 C9 111.9(2)
C18 C10 C9 110.4(2)
C19 C10 C9 99.1(2)
O3 C11 C12 128.0(2)
O3 C11 C10 125.1(3)
C12 C11 C10 107.0(2)
C17 C12 C13 121.3(3)
C17 C12 C11 109.8(2)
C13 C12 C11 128.8(3)
C14 C13 C12 118.0(3)
C14 C13 H13A 121.0
C12 C13 H13A 121.0
C13 C14 C15 120.1(3)
C13 C14 H14A 119.9
C15 C14 H14A 119.9
C16 C15 C14 122.4(3)
C16 C15 H15A 118.8
C14 C15 H15A 118.8
C15 C16 C17 117.9(3)
C15 C16 H16A 121.1
C17 C16 H16A 121.1
C12 C17 C16 120.3(3)
C12 C17 C18 111.6(2)
C16 C17 C18 128.1(3)
C17 C18 C10 104.2(2)
C17 C18 H18A 110.9
C10 C18 H18A 110.9
C17 C18 H18B 110.9
C10 C18 H18B 110.9
H18A C18 H18B 108.9
C20 C19 C26 116.1(2)
C20 C19 C10 116.8(2)
C26 C19 C10 103.4(2)
C20 C19 H19A 106.6
C26 C19 H19A 106.6
C10 C19 H19A 106.6
C25 C20 C21 117.8(3)
C25 C20 C19 123.4(2)
C21 C20 C19 118.8(2)
C22 C21 C20 121.1(3)
C22 C21 H21A 119.5
C20 C21 H21A 119.5
C23 C22 C21 119.2(3)
C23 C22 H22A 120.4
C21 C22 H22A 120.4
C24 C23 C22 121.7(3)
C24 C23 Br1 119.3(2)
C22 C23 Br1 119.0(2)
C23 C24 C25 118.8(3)
C23 C24 H24A 120.6
C25 C24 H24A 120.6
C20 C25 C24 121.5(3)
C20 C25 H25A 119.3
C24 C25 H25A 119.3
N1 C26 C27 108.7(2)
N1 C26 C19 104.9(2)
C27 C26 C19 114.3(3)
N1 C26 H26A 109.6
C27 C26 H26A 109.6
C19 C26 H26A 109.6
C26 C27 S1 104.9(2)
C26 C27 H27A 110.8
S1 C27 H27A 110.8
C26 C27 H27B 110.8
S1 C27 H27B 110.8
H27A C27 H27B 108.9
N1 C28 S1 108.2(2)
N1 C28 H28A 110.1
S1 C28 H28A 110.1
N1 C28 H28B 110.1
S1 C28 H28B 110.1
H28A C28 H28B 108.4

loop_
_geom_bond_atom_site_label_1
_geom_bond_atom_site_label_2
_geom_bond_distance
Br1 C23 1.901(3)
S1 C28 1.805(3)
S1 C27 1.808(4)
O1 C1 1.204(4)
O2 C8 1.208(3)
O3 C11 1.209(3)
N1 C9 1.439(3)
N1 C28 1.469(4)
N1 C26 1.473(4)
C1 C2 1.483(4)
C1 C9 1.543(4)
C2 C3 1.383(4)
C2 C7 1.391(4)
C3 C4 1.374(6)
C3 H3A 0.9300
C4 C5 1.390(7)
C4 H4A 0.9300
C5 C6 1.377(6)
C5 H5A 0.9300
C6 C7 1.383(4)
C6 H6A 0.9300
C7 C8 1.480(4)
C8 C9 1.551(4)
C9 C10 1.580(4)
C10 C11 1.543(4)
C10 C18 1.544(4)
C10 C19 1.546(4)
C11 C12 1.471(4)
C12 C17 1.385(4)
C12 C13 1.402(4)
C13 C14 1.377(5)
C13 H13A 0.9300
C14 C15 1.383(6)
C14 H14A 0.9300
C15 C16 1.378(5)
C15 H15A 0.9300
C16 C17 1.387(4)
C16 H16A 0.9300
C17 C18 1.505(4)
C18 H18A 0.9700
C18 H18B 0.9700
C19 C20 1.514(4)
C19 C26 1.531(4)
C19 H19A 0.9800
C20 C25 1.386(4)
C20 C21 1.397(4)
C21 C22 1.387(4)
C21 H21A 0.9300
C22 C23 1.370(4)
C22 H22A 0.9300
C23 C24 1.368(4)
C24 C25 1.395(4)
C24 H24A 0.9300
C25 H25A 0.9300
C26 C27 1.526(4)
C26 H26A 0.9800
C27 H27A 0.9700
C27 H27B 0.9700
C28 H28A 0.9700
C28 H28B 0.9700

loop_
_geom_hbond_atom_site_label_D
_geom_hbond_atom_site_label_H
_geom_hbond_atom_site_label_A
_geom_hbond_site_symmetry_A
_geom_hbond_distance_DH
_geom_hbond_distance_HA
_geom_hbond_distance_DA
_geom_hbond_angle_DHA
_geom_hbond_publ_flag
C18 H18B O1 . 0.9700 2.4200 3.080(4) 125.00 yes
C22 H22A O2 2_577 0.9300 2.4400 3.172(4) 135.00 yes

loop_
_geom_torsion_atom_site_label_1
_geom_torsion_atom_site_label_2
_geom_torsion_atom_site_label_3
_geom_torsion_atom_site_label_4
_geom_torsion
O1 C1 C2 C3 -17.4(5)
C9 C1 C2 C3 164.9(3)
O1 C1 C2 C7 161.0(3)
C9 C1 C2 C7 -16.6(3)
C7 C2 C3 C4 0.7(5)
C1 C2 C3 C4 179.0(3)
C2 C3 C4 C5 -1.9(6)
C3 C4 C5 C6 1.7(7)
C4 C5 C6 C7 -0.1(6)
C5 C6 C7 C2 -1.1(5)
C5 C6 C7 C8 178.3(3)
C3 C2 C7 C6 0.8(5)
C1 C2 C7 C6 -177.8(3)
C3 C2 C7 C8 -178.7(3)
C1 C2 C7 C8 2.7(3)
C6 C7 C8 O2 16.4(5)
C2 C7 C8 O2 -164.2(3)
C6 C7 C8 C9 -167.2(3)
C2 C7 C8 C9 12.2(3)
C28 N1 C9 C1 -71.8(3)
C26 N1 C9 C1 154.2(2)
C28 N1 C9 C8 46.8(3)
C26 N1 C9 C8 -87.2(3)
C28 N1 C9 C10 167.7(2)
C26 N1 C9 C10 33.7(3)
O1 C1 C9 N1 -28.3(4)
C2 C1 C9 N1 149.5(2)
O1 C1 C9 C8 -155.4(3)
C2 C1 C9 C8 22.3(3)
O1 C1 C9 C10 86.3(3)
C2 C1 C9 C10 -96.0(3)
O2 C8 C9 N1 29.4(4)
C7 C8 C9 N1 -147.0(2)
O2 C8 C9 C1 155.6(3)
C7 C8 C9 C1 -20.9(3)
O2 C8 C9 C10 -85.9(3)
C7 C8 C9 C10 97.6(3)
N1 C9 C10 C11 -165.7(2)
C1 C9 C10 C11 71.2(3)
C8 C9 C10 C11 -40.8(3)
N1 C9 C10 C18 78.4(2)
C1 C9 C10 C18 -44.8(3)
C8 C9 C10 C18 -156.8(2)
N1 C9 C10 C19 -44.6(2)
C1 C9 C10 C19 -167.8(2)
C8 C9 C10 C19 80.2(2)
C18 C10 C11 O3 -165.4(3)
C19 C10 C11 O3 -36.6(4)
C9 C10 C11 O3 75.1(3)
C18 C10 C11 C12 15.4(3)
C19 C10 C11 C12 144.1(2)
C9 C10 C11 C12 -104.2(2)
O3 C11 C12 C17 172.7(3)
C10 C11 C12 C17 -8.1(3)
O3 C11 C12 C13 -9.1(5)
C10 C11 C12 C13 170.2(3)
C17 C12 C13 C14 0.8(5)
C11 C12 C13 C14 -177.2(3)
C12 C13 C14 C15 -1.3(6)
C13 C14 C15 C16 0.8(7)
C14 C15 C16 C17 0.2(6)
C13 C12 C17 C16 0.2(4)
C11 C12 C17 C16 178.5(3)
C13 C12 C17 C18 178.6(3)
C11 C12 C17 C18 -3.0(3)
C15 C16 C17 C12 -0.7(5)
C15 C16 C17 C18 -178.8(3)
C12 C17 C18 C10 12.7(3)
C16 C17 C18 C10 -169.0(3)
C11 C10 C18 C17 -16.5(3)
C19 C10 C18 C17 -143.9(2)
C9 C10 C18 C17 104.0(2)
C11 C10 C19 C20 -72.1(3)
C18 C10 C19 C20 50.3(3)
C9 C10 C19 C20 168.7(2)
C11 C10 C19 C26 159.1(2)
C18 C10 C19 C26 -78.6(3)
C9 C10 C19 C26 39.9(2)
C26 C19 C20 C25 35.0(4)
C10 C19 C20 C25 -87.5(3)
C26 C19 C20 C21 -142.9(3)
C10 C19 C20 C21 94.7(3)
C25 C20 C21 C22 -0.7(4)
C19 C20 C21 C22 177.3(3)
C20 C21 C22 C23 -1.6(5)
C21 C22 C23 C24 3.1(5)
C21 C22 C23 Br1 -175.0(2)
C22 C23 C24 C25 -2.2(4)
Br1 C23 C24 C25 175.9(2)
C21 C20 C25 C24 1.6(4)
C19 C20 C25 C24 -176.3(2)
C23 C24 C25 C20 -0.2(4)
C9 N1 C26 C27 114.1(3)
C28 N1 C26 C27 -22.5(3)
C9 N1 C26 C19 -8.5(3)
C28 N1 C26 C19 -145.1(2)
C20 C19 C26 N1 -150.6(2)
C10 C19 C26 N1 -21.3(3)
C20 C19 C26 C27 90.6(3)
C10 C19 C26 C27 -140.1(2)
N1 C26 C27 S1 35.1(3)
C19 C26 C27 S1 151.8(2)
C28 S1 C27 C26 -31.1(3)
C9 N1 C28 S1 -133.7(2)
C26 N1 C28 S1 -1.1(3)
C27 S1 C28 N1 19.3(2)
